data_7011774
loop_
_publ_author_name
'Fujiwara, Masahiro'
'Kato, Reizo'

_publ_section_title
;
 Unique structural and physical properties of Ni(dmit)2 anion radical
 salts characterized by short Te???S contacts (dmit =
 1,3-dithiole-2-thione-4,5-dithiolate)
;
_journal_issue 19
_journal_name_full 'Journal of the Chemical Society, Dalton Transactions'
_journal_page_first 3763
_journal_paper_doi 10.1039/b203834j
_journal_year 2002
_chemical_formula_sum 'C15 H9 Ni2 S20 Te'
_chemical_formula_weight 1075.44
_space_group_IT_number 2
_symmetry_cell_setting triclinic
_symmetry_Int_Tables_number 2
_symmetry_space_group_name_Hall '-P 1'
_symmetry_space_group_name_H-M 'P -1'
_cell_angle_alpha 92.49(8)
_cell_angle_beta 110.4(1)
_cell_angle_gamma 95.36(4)
_cell_formula_units_Z 2
_cell_length_a 7.473(2)
_cell_length_b 36.11(1)
_cell_length_c 6.482(2)
_cell_measurement_temperature 273.2
_cell_volume 1626.9(14)
_computing_data_reduction 'teXsan Ver. 1.11'
_computing_publication_material 'teXsan Ver. 1.11'
_computing_structure_refinement 'teXsan Ver. 1.10'
_computing_structure_solution SIR97
_diffrn_measured_fraction_theta_full 0.4928
_diffrn_measured_fraction_theta_max 0.4928
_diffrn_measurement_device_type 'MAC Science DIP320S'
_diffrn_radiation_type 'Mo K\a'
_diffrn_radiation_wavelength 0.7107
_diffrn_reflns_limit_h_max 7
_diffrn_reflns_limit_h_min -9
_diffrn_reflns_limit_k_max 48
_diffrn_reflns_limit_k_min -48
_diffrn_reflns_limit_l_max 5
_diffrn_reflns_limit_l_min 0
_diffrn_reflns_number 4193
_diffrn_reflns_theta_full 28.84
_diffrn_reflns_theta_max 28.84
_exptl_absorpt_coefficient_mu 3.334
_exptl_absorpt_correction_T_max 0.920
_exptl_absorpt_correction_T_min 0.753
_exptl_absorpt_correction_type refdelf
_exptl_absorpt_process_details '(Walker & Stuart, 1983)'
_exptl_crystal_colour black
_exptl_crystal_density_diffrn 2.196
_exptl_crystal_density_method 'not measured'
_exptl_crystal_description plate
_exptl_crystal_size_max 0.500
_exptl_crystal_size_mid 0.120
_exptl_crystal_size_min 0.025
_refine_diff_density_max 0.83
_refine_diff_density_min -0.70
_refine_ls_extinction_method none
_refine_ls_goodness_of_fit_ref 1.378
_refine_ls_hydrogen_treatment noref
_refine_ls_number_parameters 343
_refine_ls_number_reflns 2827
_refine_ls_R_factor_gt 0.0413
_refine_ls_shift/su_max 0.0007
_refine_ls_structure_factor_coef F
_refine_ls_weighting_details 'w = 1/[\s^2^(Fo) + 0.00076|Fo|^2^]'
_refine_ls_weighting_scheme calc
_refine_ls_wR_factor_ref 0.0540
_reflns_number_gt 2827
_reflns_number_total 4193
_reflns_threshold_expression F^2^>3.0\s(F^2^)
_cod_data_source_file b203834j.txt
_cod_data_source_block Me3Te[Ni(dmit)2]2
_cod_original_cell_volume 1626(1)
_cod_original_sg_symbol_H-M 'P -1         '
_cod_original_formula_sum 'C15 H9 Ni2 S20 Te '
_cod_database_code 7011774

loop_
_symmetry_equiv_pos_as_xyz
x,y,z
-x,-y,-z

loop_
_atom_site_label
_atom_site_type_symbol
_atom_site_fract_x
_atom_site_fract_y
_atom_site_fract_z
_atom_site_U_iso_or_equiv
_atom_site_adp_type
_atom_site_occupancy
_atom_site_calc_flag
_atom_site_refinement_flags
_atom_site_disorder_assembly
_atom_site_disorder_group
Te(1) Te -0.1095(1) 0.23813(1) 0.6558(1) 0.0503(2) Uani 1.00 d . . .
Ni(1) Ni 0.2953(2) 0.52270(2) 0.8051(2) 0.0344(4) Uani 1.00 d . . .
Ni(2) Ni 0.2376(2) 0.03217(2) 0.4744(2) 0.0372(4) Uani 1.00 d . . .
S(1) S 0.3099(4) 0.55428(5) 1.1035(4) 0.0383(8) Uani 1.00 d . . .
S(2) S 0.4133(4) 0.56926(5) 0.6838(4) 0.0405(8) Uani 1.00 d . . .
S(3) S 0.1809(4) 0.47517(5) 0.9225(4) 0.0402(8) Uani 1.00 d . . .
S(4) S 0.2690(4) 0.49233(5) 0.5003(4) 0.0412(8) Uani 1.00 d . . .
S(5) S 0.4512(4) 0.63453(5) 1.2668(4) 0.0470(8) Uani 1.00 d . . .
S(6) S 0.5482(4) 0.64826(5) 0.8831(4) 0.0473(8) Uani 1.00 d . . .
S(7) S 0.0422(4) 0.39695(5) 0.7158(4) 0.0436(8) Uani 1.00 d . . .
S(8) S 0.1248(4) 0.41324(5) 0.3243(4) 0.0416(8) Uani 1.00 d . . .
S(9) S 0.6168(5) 0.70981(6) 1.2327(5) 0.066(1) Uani 1.00 d . . .
S(10) S -0.0272(5) 0.33728(6) 0.3574(4) 0.064(1) Uani 1.00 d . . .
S(11) S 0.2432(4) 0.08311(5) 0.6678(4) 0.0440(8) Uani 1.00 d . . .
S(12) S 0.1941(4) 0.06090(5) 0.1763(4) 0.0462(8) Uani 1.00 d . . .
S(13) S 0.2752(4) 0.00390(5) 0.7718(4) 0.0456(8) Uani 1.00 d . . .
S(14) S 0.2361(4) -0.01933(5) 0.2857(4) 0.0442(8) Uani 1.00 d . . .
S(15) S 0.2117(4) 0.16350(5) 0.5459(4) 0.0481(9) Uani 1.00 d . . .
S(16) S 0.1513(4) 0.14327(5) 0.0900(4) 0.0490(9) Uani 1.00 d . . .
S(17) S 0.3088(4) -0.07745(5) 0.8663(4) 0.0441(8) Uani 1.00 d . . .
S(18) S 0.2747(4) -0.09925(5) 0.4195(4) 0.0477(9) Uani 1.00 d . . .
S(19) S 0.1543(5) 0.22351(6) 0.2332(5) 0.066(1) Uani 1.00 d . . .
S(20) S 0.3225(5) -0.15739(5) 0.7468(5) 0.0620(10) Uani 1.00 d . . .
C(1) C 0.407(1) 0.5967(2) 1.073(1) 0.037(3) Uani 1.00 d . . .
C(2) C 0.452(2) 0.6034(2) 0.891(1) 0.040(3) Uani 1.00 d . . .
C(3) C 0.140(1) 0.4420(2) 0.716(1) 0.037(3) Uani 1.00 d . . .
C(4) C 0.175(1) 0.4499(2) 0.528(1) 0.034(3) Uani 1.00 d . . .
C(5) C 0.543(2) 0.6664(2) 1.128(2) 0.045(3) Uani 1.00 d . . .
C(6) C 0.043(2) 0.3804(2) 0.463(2) 0.044(3) Uani 1.00 d . . .
C(7) C 0.281(2) -0.0413(2) 0.690(2) 0.040(3) Uani 1.00 d . . .
C(8) C 0.263(1) -0.0515(2) 0.476(1) 0.037(3) Uani 1.00 d . . .
C(9) C 0.213(2) 0.1163(2) 0.476(2) 0.041(3) Uani 1.00 d . . .
C(10) C 0.189(2) 0.1064(2) 0.263(2) 0.043(3) Uani 1.00 d . . .
C(11) C 0.300(2) -0.1134(2) 0.679(2) 0.042(3) Uani 1.00 d . . .
C(12) C 0.172(2) 0.1788(2) 0.290(2) 0.042(3) Uani 1.00 d . . .
C(13) C -0.306(2) 0.2097(2) 0.771(2) 0.065(4) Uani 1.00 d . . .
C(14) C -0.078(2) 0.2887(2) 0.846(2) 0.056(4) Uani 1.00 d . . .
C(15) C -0.326(2) 0.2562(2) 0.371(2) 0.070(5) Uani 1.00 d . . .
H(1) H -0.4220 0.2228 0.7384 0.0697 Uiso 1.00 calc . . .
H(2) H -0.3463 0.1853 0.7054 0.0697 Uiso 1.00 calc . . .
H(3) H -0.2553 0.2093 0.9289 0.0697 Uiso 1.00 calc . . .
H(4) H 0.0130 0.2883 0.9934 0.0660 Uiso 1.00 calc . . .
H(5) H -0.0438 0.3096 0.7811 0.0660 Uiso 1.00 calc . . .
H(6) H -0.2013 0.2926 0.8656 0.0660 Uiso 1.00 calc . . .
H(7) H -0.2756 0.2783 0.3272 0.0770 Uiso 1.00 calc . . .
H(8) H -0.3659 0.2373 0.2544 0.0770 Uiso 1.00 calc . . .
H(9) H -0.4346 0.2614 0.4097 0.0770 Uiso 1.00 calc . . .

loop_
_atom_site_aniso_label
_atom_site_aniso_U_11
_atom_site_aniso_U_22
_atom_site_aniso_U_33
_atom_site_aniso_U_12
_atom_site_aniso_U_13
_atom_site_aniso_U_23
Te(1) 0.0569(7) 0.0404(3) 0.0591(5) 0.0058(2) 0.0280(4) 0.0001(2)
Ni(1) 0.038(1) 0.0293(5) 0.0371(7) 0.0028(4) 0.0152(6) 0.0018(4)
Ni(2) 0.040(1) 0.0340(5) 0.0385(8) 0.0035(4) 0.0152(7) 0.0029(4)
S(1) 0.045(2) 0.0348(9) 0.037(1) 0.0015(8) 0.017(1) 0.0016(7)
S(2) 0.050(2) 0.0356(10) 0.039(2) -0.0013(8) 0.021(1) 0.0005(7)
S(3) 0.053(2) 0.0354(9) 0.037(2) 0.0010(8) 0.024(1) 0.0014(7)
S(4) 0.051(2) 0.0345(9) 0.041(1) -0.0012(8) 0.022(1) 0.0025(7)
S(5) 0.056(2) 0.0364(10) 0.049(2) 0.0013(9) 0.021(1) -0.0063(8)
S(6) 0.050(2) 0.0327(10) 0.059(2) 0.0002(8) 0.021(1) 0.0052(8)
S(7) 0.053(2) 0.0356(10) 0.045(2) -0.0035(8) 0.023(1) 0.0044(8)
S(8) 0.051(2) 0.0382(10) 0.034(1) -0.0022(8) 0.016(1) -0.0021(7)
S(9) 0.062(3) 0.036(1) 0.099(2) -0.0044(10) 0.032(2) -0.016(1)
S(10) 0.081(3) 0.041(1) 0.059(2) -0.017(1) 0.020(2) -0.0095(10)
S(11) 0.061(2) 0.040(1) 0.035(2) 0.0095(9) 0.021(1) 0.0032(8)
S(12) 0.059(2) 0.039(1) 0.041(2) 0.0018(9) 0.019(1) 0.0012(8)
S(13) 0.063(2) 0.0357(10) 0.038(2) 0.0073(9) 0.018(1) 0.0015(8)
S(14) 0.057(2) 0.038(1) 0.038(2) 0.0011(9) 0.018(1) -0.0005(8)
S(15) 0.059(2) 0.037(1) 0.045(2) 0.0034(9) 0.016(1) 0.0002(8)
S(16) 0.063(3) 0.044(1) 0.039(2) 0.0029(10) 0.019(2) 0.0093(8)
S(17) 0.052(2) 0.040(1) 0.042(2) 0.0075(9) 0.018(1) 0.0064(8)
S(18) 0.060(2) 0.0353(10) 0.049(2) 0.0021(9) 0.023(1) -0.0020(8)
S(19) 0.082(3) 0.036(1) 0.071(2) 0.000(1) 0.018(2) 0.0111(10)
S(20) 0.075(3) 0.035(1) 0.080(2) 0.0060(10) 0.032(2) 0.0106(10)
C(1) 0.038(8) 0.031(4) 0.037(6) 0.004(3) 0.007(5) 0.001(3)
C(2) 0.049(9) 0.032(4) 0.041(6) 0.005(3) 0.018(5) 0.007(3)
C(3) 0.036(8) 0.030(4) 0.046(6) 0.003(3) 0.016(5) 0.004(3)
C(4) 0.039(8) 0.031(4) 0.033(6) 0.003(3) 0.014(5) 0.003(3)
C(5) 0.035(8) 0.033(4) 0.060(7) 0.003(3) 0.013(6) -0.007(3)
C(6) 0.043(8) 0.031(4) 0.050(6) 0.000(3) 0.009(5) 0.002(3)
C(7) 0.033(8) 0.038(4) 0.048(7) 0.000(3) 0.013(5) 0.005(3)
C(8) 0.036(8) 0.040(4) 0.030(6) 0.000(3) 0.008(5) 0.002(3)
C(9) 0.045(9) 0.035(4) 0.043(7) 0.002(3) 0.016(5) 0.002(3)
C(10) 0.044(9) 0.037(4) 0.043(7) 0.006(3) 0.008(5) 0.009(3)
C(11) 0.031(8) 0.041(4) 0.051(6) 0.000(3) 0.010(5) 0.004(3)
C(12) 0.036(9) 0.042(4) 0.049(6) 0.005(3) 0.016(5) 0.010(3)
C(13) 0.07(1) 0.056(5) 0.069(8) -0.012(5) 0.029(8) 0.010(4)
C(14) 0.06(1) 0.035(4) 0.070(7) 0.002(4) 0.025(7) 0.000(4)
C(15) 0.10(1) 0.054(6) 0.059(8) -0.003(5) 0.031(8) 0.006(4)

loop_
_atom_type_symbol
_atom_type_description
_atom_type_scat_dispersion_real
_atom_type_scat_dispersion_imag
_atom_type_scat_source
C C 0.003 0.002
;International Tables for Crystallography
(1992, Vol. C, Tables 4.2.6.8 and 6.1.1.1)
;
H H 0.000 0.000
;International Tables for Crystallography
(1992, Vol. C, Table 6.1.1.2)
;
Ni Ni 0.339 1.112
;International Tables for Crystallography
(1992, Vol. C, Tables 4.2.6.8 and 6.1.1.1)
;
S S 0.125 0.123
;International Tables for Crystallography
(1992, Vol. C, Tables 4.2.6.8 and 6.1.1.1)
;
Te Te -0.531 1.675
;International Tables for Crystallography
(1992, Vol. C, Tables 4.2.6.8 and 6.1.1.1)
;

loop_
_geom_angle_atom_site_label_1
_geom_angle_atom_site_label_2
_geom_angle_atom_site_label_3
_geom_angle
_geom_angle_site_symmetry_1
_geom_angle_site_symmetry_2
_geom_angle_site_symmetry_3
_geom_angle_publ_flag
C(13) Te(1) C(14) 96.0(4) . . . yes
C(13) Te(1) C(15) 94.6(5) . . . yes
C(14) Te(1) C(15) 93.0(4) . . . yes
S(1) Ni(1) S(2) 93.54(8) . . . yes
S(1) Ni(1) S(3) 87.71(8) . . . yes
S(1) Ni(1) S(4) 177.4(1) . . . yes
S(2) Ni(1) S(3) 178.5(1) . . . yes
S(2) Ni(1) S(4) 86.04(8) . . . yes
S(3) Ni(1) S(4) 92.75(8) . . . yes
S(11) Ni(2) S(12) 92.52(8) . . . yes
S(11) Ni(2) S(13) 86.87(8) . . . yes
S(11) Ni(2) S(14) 178.9(1) . . . yes
S(12) Ni(2) S(13) 178.8(1) . . . yes
S(12) Ni(2) S(14) 88.36(8) . . . yes
S(13) Ni(2) S(14) 92.27(8) . . . yes
Ni(1) S(1) C(1) 101.8(3) . . . yes
Ni(1) S(2) C(2) 101.6(3) . . . yes
Ni(1) S(3) C(3) 102.5(3) . . . yes
Ni(1) S(4) C(4) 102.4(3) . . . yes
C(1) S(5) C(5) 96.5(4) . . . yes
C(2) S(6) C(5) 98.0(4) . . . yes
C(3) S(7) C(6) 97.6(4) . . . yes
C(4) S(8) C(6) 96.0(4) . . . yes
Ni(2) S(11) C(9) 102.6(3) . . . yes
Ni(2) S(12) C(10) 102.9(3) . . . yes
Ni(2) S(13) C(7) 103.2(3) . . . yes
Ni(2) S(14) C(8) 102.6(3) . . . yes
C(9) S(15) C(12) 97.5(4) . . . yes
C(10) S(16) C(12) 97.5(4) . . . yes
C(7) S(17) C(11) 98.0(4) . . . yes
C(8) S(18) C(11) 97.6(4) . . . yes
S(1) C(1) S(5) 122.5(5) . . . yes
S(1) C(1) C(2) 121.2(5) . . . yes
S(5) C(1) C(2) 116.3(5) . . . yes
S(2) C(2) S(6) 122.7(5) . . . yes
S(2) C(2) C(1) 121.8(5) . . . yes
S(6) C(2) C(1) 115.5(6) . . . yes
S(3) C(3) S(7) 123.8(5) . . . yes
S(3) C(3) C(4) 121.1(5) . . . yes
S(7) C(3) C(4) 115.0(5) . . . yes
S(4) C(4) S(8) 121.9(5) . . . yes
S(4) C(4) C(3) 121.2(5) . . . yes
S(8) C(4) C(3) 116.9(5) . . . yes
S(5) C(5) S(6) 113.7(4) . . . yes
S(5) C(5) S(9) 120.7(6) . . . yes
S(6) C(5) S(9) 125.6(6) . . . yes
S(7) C(6) S(8) 114.4(4) . . . yes
S(7) C(6) S(10) 124.5(5) . . . yes
S(8) C(6) S(10) 121.1(6) . . . yes
S(13) C(7) S(17) 123.4(6) . . . yes
S(13) C(7) C(8) 120.9(6) . . . yes
S(17) C(7) C(8) 115.8(6) . . . yes
S(14) C(8) S(18) 123.6(5) . . . yes
S(14) C(8) C(7) 121.2(6) . . . yes
S(18) C(8) C(7) 115.2(5) . . . yes
S(11) C(9) S(15) 122.2(6) . . . yes
S(11) C(9) C(10) 120.8(6) . . . yes
S(15) C(9) C(10) 117.0(6) . . . yes
S(12) C(10) S(16) 124.3(6) . . . yes
S(12) C(10) C(9) 121.1(6) . . . yes
S(16) C(10) C(9) 114.6(6) . . . yes
S(17) C(11) S(18) 113.5(4) . . . yes
S(17) C(11) S(20) 122.5(6) . . . yes
S(18) C(11) S(20) 124.0(5) . . . yes
S(15) C(12) S(16) 113.4(4) . . . yes
S(15) C(12) S(19) 124.0(5) . . . yes
S(16) C(12) S(19) 122.6(5) . . . yes

loop_
_geom_bond_atom_site_label_1
_geom_bond_atom_site_label_2
_geom_bond_distance
_geom_bond_site_symmetry_1
_geom_bond_site_symmetry_2
_geom_bond_publ_flag
Te(1) C(13) 2.07(1) . . yes
Te(1) C(14) 2.108(8) . . yes
Te(1) C(15) 2.16(1) . . yes
Ni(1) S(1) 2.166(2) . . yes
Ni(1) S(2) 2.132(2) . . yes
Ni(1) S(3) 2.133(2) . . yes
Ni(1) S(4) 2.155(2) . . yes
Ni(2) S(11) 2.169(2) . . yes
Ni(2) S(12) 2.171(2) . . yes
Ni(2) S(13) 2.164(2) . . yes
Ni(2) S(14) 2.178(2) . . yes
S(1) C(1) 1.683(7) . . yes
S(2) C(2) 1.708(8) . . yes
S(3) C(3) 1.683(8) . . yes
S(4) C(4) 1.668(7) . . yes
S(5) C(1) 1.742(8) . . yes
S(5) C(5) 1.726(9) . . yes
S(6) C(2) 1.721(7) . . yes
S(6) C(5) 1.706(9) . . yes
S(7) C(3) 1.718(7) . . yes
S(7) C(6) 1.721(9) . . yes
S(8) C(4) 1.745(7) . . yes
S(8) C(6) 1.712(8) . . yes
S(9) C(5) 1.644(7) . . yes
S(10) C(6) 1.635(7) . . yes
S(11) C(9) 1.738(8) . . yes
S(12) C(10) 1.722(8) . . yes
S(13) C(7) 1.705(8) . . yes
S(14) C(8) 1.708(8) . . yes
S(15) C(9) 1.746(7) . . yes
S(15) C(12) 1.706(9) . . yes
S(16) C(10) 1.757(8) . . yes
S(16) C(12) 1.739(9) . . yes
S(17) C(7) 1.751(8) . . yes
S(17) C(11) 1.720(8) . . yes
S(18) C(8) 1.763(7) . . yes
S(18) C(11) 1.730(9) . . yes
S(19) C(12) 1.679(7) . . yes
S(20) C(11) 1.674(8) . . yes
C(1) C(2) 1.36(1) . . yes
C(3) C(4) 1.37(1) . . yes
C(7) C(8) 1.37(1) . . yes
C(9) C(10) 1.36(1) . . yes

loop_
_geom_contact_atom_site_label_1
_geom_contact_atom_site_label_2
_geom_contact_distance
_geom_contact_site_symmetry_1
_geom_contact_site_symmetry_2
_geom_contact_publ_flag
S(1) S(4) 3.555(3) . 1_556 ?
S(1) S(2) 3.572(3) . 1_556 ?
S(2) S(8) 3.470(4) . 2_666 ?
S(3) S(4) 3.584(3) . 1_556 ?
S(4) S(4) 3.447(5) . 2_666 ?
S(10) C(15) 3.54(1) . . ?
S(10) C(14) 3.562(10) . 1_554 ?
S(11) S(12) 3.559(3) . 1_556 ?
S(12) S(13) 3.515(3) . 1_554 ?
S(13) S(14) 3.572(3) . 1_556 ?
S(14) S(17) 3.583(3) . 1_554 ?
S(15) C(13) 3.59(1) . 1_655 ?
S(17) C(10) 3.56(1) . 2_556 ?
C(9) C(11) 3.60(2) . 2_556 ?

loop_
_geom_torsion_atom_site_label_1
_geom_torsion_atom_site_label_2
_geom_torsion_atom_site_label_3
_geom_torsion_atom_site_label_4
_geom_torsion
_geom_torsion_site_symmetry_1
_geom_torsion_site_symmetry_2
_geom_torsion_site_symmetry_3
_geom_torsion_site_symmetry_4
_geom_torsion_publ_flag
Ni(1) S(1) C(1) S(5) 179.3(5) . . . . yes
Ni(1) S(1) C(1) C(2) 0.8(9) . . . . yes
Ni(1) S(2) C(2) S(6) 180.0(6) . . . . yes
Ni(1) S(2) C(2) C(1) -0.4(10) . . . . yes
Ni(1) S(3) C(3) S(7) -179.0(6) . . . . yes
Ni(1) S(3) C(3) C(4) -1.8(9) . . . . yes
Ni(1) S(4) C(4) S(8) -179.6(5) . . . . yes
Ni(1) S(4) C(4) C(3) -1.4(9) . . . . yes
Ni(2) S(11) C(9) S(15) -178.5(6) . . . . yes
Ni(2) S(11) C(9) C(10) 1(1) . . . . yes
Ni(2) S(12) C(10) S(16) -178.4(6) . . . . yes
Ni(2) S(12) C(10) C(9) 1(1) . . . . yes
Ni(2) S(13) C(7) S(17) -179.8(6) . . . . yes
Ni(2) S(13) C(7) C(8) -0.2(10) . . . . yes
Ni(2) S(14) C(8) S(18) -179.3(6) . . . . yes
Ni(2) S(14) C(8) C(7) -0.8(10) . . . . yes
S(1) Ni(1) S(2) C(2) 0.7(4) . . . . yes
S(1) Ni(1) S(3) C(3) 178.1(4) . . . . yes
S(1) Ni(1) S(4) C(4) -99(1) . . . . yes
S(1) C(1) S(5) C(5) -179.2(7) . . . . yes
S(1) C(1) C(2) S(2) 0(1) . . . . yes
S(1) C(1) C(2) S(6) 179.4(6) . . . . yes
S(2) Ni(1) S(1) C(1) -0.8(4) . . . . yes
S(2) Ni(1) S(3) C(3) -35(4) . . . . yes
S(2) Ni(1) S(4) C(4) 179.3(4) . . . . yes
S(2) C(2) S(6) C(5) 179.1(7) . . . . yes
S(2) C(2) C(1) S(5) -178.9(6) . . . . yes
S(3) Ni(1) S(1) C(1) 178.4(4) . . . . yes
S(3) Ni(1) S(2) C(2) -146(4) . . . . yes
S(3) Ni(1) S(4) C(4) 0.2(4) . . . . yes
S(3) C(3) S(7) C(6) 179.9(7) . . . . yes
S(3) C(3) C(4) S(4) 2(1) . . . . yes
S(3) C(3) C(4) S(8) -179.4(5) . . . . yes
S(4) Ni(1) S(1) C(1) -81(2) . . . . yes
S(4) Ni(1) S(2) C(2) 178.1(4) . . . . yes
S(4) Ni(1) S(3) C(3) 0.7(4) . . . . yes
S(4) C(4) S(8) C(6) 178.6(7) . . . . yes
S(4) C(4) C(3) S(7) 179.7(5) . . . . yes
S(5) C(1) C(2) S(6) 0(1) . . . . yes
S(5) C(5) S(6) C(2) 0.1(7) . . . . yes
S(6) C(5) S(5) C(1) 0.3(7) . . . . yes
S(7) C(3) C(4) S(8) -1(1) . . . . yes
S(7) C(6) S(8) C(4) 1.4(7) . . . . yes
S(8) C(6) S(7) C(3) -2.3(7) . . . . yes
S(9) C(5) S(5) C(1) -179.5(7) . . . . yes
S(9) C(5) S(6) C(2) 179.8(7) . . . . yes
S(10) C(6) S(7) C(3) 178.0(7) . . . . yes
S(10) C(6) S(8) C(4) -178.9(7) . . . . yes
S(11) Ni(2) S(12) C(10) -0.1(4) . . . . yes
S(11) Ni(2) S(13) C(7) -179.5(4) . . . . yes
S(11) Ni(2) S(14) C(8) 38(5) . . . . yes
S(11) C(9) S(15) C(12) -178.7(7) . . . . yes
S(11) C(9) C(10) S(12) -1(1) . . . . yes
S(11) C(9) C(10) S(16) 177.7(6) . . . . yes
S(12) Ni(2) S(11) C(9) -0.6(4) . . . . yes
S(12) Ni(2) S(13) C(7) 120(4) . . . . yes
S(12) Ni(2) S(14) C(8) -178.4(4) . . . . yes
S(12) C(10) S(16) C(12) -178.5(7) . . . . yes
S(12) C(10) C(9) S(15) 178.2(6) . . . . yes
S(13) Ni(2) S(11) C(9) -179.5(4) . . . . yes
S(13) Ni(2) S(12) C(10) 60(4) . . . . yes
S(13) Ni(2) S(14) C(8) 0.5(4) . . . . yes
S(13) C(7) S(17) C(11) 179.5(7) . . . . yes
S(13) C(7) C(8) S(14) 0(1) . . . . yes
S(13) C(7) C(8) S(18) 179.3(6) . . . . yes
S(14) Ni(2) S(11) C(9) 142(5) . . . . yes
S(14) Ni(2) S(12) C(10) -179.5(4) . . . . yes
S(14) Ni(2) S(13) C(7) -0.2(4) . . . . yes
S(14) C(8) S(18) C(11) -179.8(7) . . . . yes
S(14) C(8) C(7) S(17) -179.6(6) . . . . yes
S(15) C(9) C(10) S(16) -2(1) . . . . yes
S(15) C(12) S(16) C(10) -1.1(7) . . . . yes
S(16) C(12) S(15) C(9) 0.1(7) . . . . yes
S(17) C(7) C(8) S(18) -1(1) . . . . yes
S(17) C(11) S(18) C(8) -1.7(7) . . . . yes
S(18) C(11) S(17) C(7) 1.2(7) . . . . yes
S(19) C(12) S(15) C(9) -179.6(8) . . . . yes
S(19) C(12) S(16) C(10) 178.7(7) . . . . yes
S(20) C(11) S(17) C(7) 178.9(7) . . . . yes
S(20) C(11) S(18) C(8) -179.3(7) . . . . yes
C(1) C(2) S(6) C(5) -0.5(9) . . . . yes
C(2) C(1) S(5) C(5) -0.7(9) . . . . yes
C(3) C(4) S(8) C(6) 0.3(9) . . . . yes
C(4) C(3) S(7) C(6) 2.5(9) . . . . yes
C(7) C(8) S(18) C(11) 1.7(9) . . . . yes
C(8) C(7) S(17) C(11) -0.1(9) . . . . yes
C(9) C(10) S(16) C(12) 2.0(10) . . . . yes
C(10) C(9) S(15) C(12) 1(1) . . . . yes
C(10) C(9) S(15) C(12) 1(1) . . . . yes
